data_7133455
loop_
_publ_author_name
'He, Bin'
'Chen, Gen-Qiang'
'Zhang, Xumu'

_publ_section_title
;
 Highly efficient synthesis of enantioenriched vicinal halohydrins
 <i>via</i> Ir-catalyzed asymmetric hydrogenation using dynamic kinetic
 resolution.
;
_journal_issue 72
_journal_name_full 'Chemical communications (Cambridge, England)'
_journal_page_first 9785
_journal_page_last 9788
_journal_paper_doi 10.1039/d4cc02529f
_journal_volume 60
_journal_year 2024
_chemical_absolute_configuration ad
_chemical_formula_moiety 'C10 H10 Cl F O'
_chemical_formula_sum 'C10 H10 Cl F O'
_chemical_formula_weight 200.63
_space_group_crystal_system orthorhombic
_space_group_IT_number 19
_space_group_name_Hall 'P 2ac 2ab'
_space_group_name_H-M_alt 'P 21 21 21'
_atom_sites_solution_hydrogens geom
_atom_sites_solution_primary dual
_audit_creation_date 2022-05-13
_audit_creation_method
;
Olex2 1.5
(compiled 2022.04.07 svn.rca3783a0 for OlexSys, GUI svn.r6498)
;
_audit_update_record
;
2022-05-26 deposited with the CCDC.	2024-07-30 downloaded from the CCDC.
;
_cell_angle_alpha 90
_cell_angle_beta 90
_cell_angle_gamma 90
_cell_formula_units_Z 4
_cell_length_a 4.9064(3)
_cell_length_b 9.6220(5)
_cell_length_c 19.4077(10)
_cell_measurement_reflns_used 9935
_cell_measurement_temperature 100(2)
_cell_measurement_theta_max 28.28
_cell_measurement_theta_min 2.36
_cell_volume 916.23(9)
_computing_cell_refinement 'SAINT V8.38A (Bruker, 2018)'
_computing_data_collection 'Apex3 (Bruker 2018)'
_computing_data_reduction 'SAINT V8.38A (Bruker, 2018)'
_computing_molecular_graphics 'Olex2 1.5 (Dolomanov et al., 2009)'
_computing_publication_material 'Olex2 1.5 (Dolomanov et al., 2009)'
_computing_structure_refinement 'SHELXL 2019/2 (Sheldrick, 2015)'
_computing_structure_solution 'ShelXT 2014'
_diffrn_ambient_temperature 100(2)
_diffrn_detector 'Bruker PHOTON II area detector'
_diffrn_detector_area_resol_mean 7.9
_diffrn_detector_type 'CMOS area detector'
_diffrn_measured_fraction_theta_full 0.999
_diffrn_measured_fraction_theta_max 0.997
_diffrn_measurement_device 'three-circle diffractometer'
_diffrn_measurement_device_type 'Bruker D8 VENTURE'
_diffrn_measurement_method '\w and \f scans'
_diffrn_radiation_monochromator 'mirror optics'
_diffrn_radiation_probe x-ray
_diffrn_radiation_type MoK\a
_diffrn_radiation_wavelength 0.71073
_diffrn_reflns_av_R_equivalents 0.0328
_diffrn_reflns_av_unetI/netI 0.0234
_diffrn_reflns_Laue_measured_fraction_full 0.999
_diffrn_reflns_Laue_measured_fraction_max 0.997
_diffrn_reflns_limit_h_max 6
_diffrn_reflns_limit_h_min -6
_diffrn_reflns_limit_k_max 12
_diffrn_reflns_limit_k_min -12
_diffrn_reflns_limit_l_max 25
_diffrn_reflns_limit_l_min -25
_diffrn_reflns_number 13580
_diffrn_reflns_point_group_measured_fraction_full 0.999
_diffrn_reflns_point_group_measured_fraction_max 0.997
_diffrn_reflns_theta_full 25.242
_diffrn_reflns_theta_max 28.273
_diffrn_reflns_theta_min 2.363
_diffrn_source 'microfocus sealed X-ray tube'
_diffrn_source_current 1.0
_diffrn_source_power 0.05
_diffrn_source_type 'Incoatec I\ms'
_diffrn_source_voltage 50.0
_diffrn_standards_number 0
_exptl_absorpt_coefficient_mu 0.386
_exptl_absorpt_correction_T_max 0.7457
_exptl_absorpt_correction_T_min 0.7027
_exptl_absorpt_correction_type multi-scan
_exptl_absorpt_process_details
;
SADABS-2016/2 (Bruker,2016/2) was used for absorption correction.
wR2(int) was 0.1009 before and 0.0500 after correction.
The Ratio of minimum to maximum transmission is 0.9423.
The \l/2 correction factor is Not present.
;
_exptl_crystal_colour colourless
_exptl_crystal_colour_primary colourless
_exptl_crystal_density_diffrn 1.454
_exptl_crystal_description block
_exptl_crystal_F_000 416
_exptl_crystal_size_max 0.25
_exptl_crystal_size_mid 0.24
_exptl_crystal_size_min 0.19
_refine_diff_density_max 0.293
_refine_diff_density_min -0.199
_refine_diff_density_rms 0.049
_refine_ls_abs_structure_details
;
 Flack x determined using 835 quotients [(I+)-(I-)]/[(I+)+(I-)]
 (Parsons, Flack and Wagner, Acta Cryst. B69 (2013) 249-259).
;
_refine_ls_abs_structure_Flack -0.01(2)
_refine_ls_extinction_coef 0.013(3)
_refine_ls_extinction_expression Fc^*^=kFc[1+0.001xFc^2^\l^3^/sin(2\q)]^-1/4^
_refine_ls_extinction_method 'SHELXL-2019/2 (Sheldrick 2019)'
_refine_ls_goodness_of_fit_ref 1.052
_refine_ls_hydrogen_treatment constr
_refine_ls_matrix_type full
_refine_ls_number_parameters 120
_refine_ls_number_reflns 2281
_refine_ls_number_restraints 0
_refine_ls_restrained_S_all 1.052
_refine_ls_R_factor_all 0.0293
_refine_ls_R_factor_gt 0.0259
_refine_ls_shift/su_max 0.001
_refine_ls_shift/su_mean 0.000
_refine_ls_structure_factor_coef Fsqd
_refine_ls_weighting_details 'w=1/[\s^2^(Fo^2^)+(0.0261P)^2^+0.3497P] where P=(Fo^2^+2Fc^2^)/3'
_refine_ls_weighting_scheme calc
_refine_ls_wR_factor_gt 0.0603
_refine_ls_wR_factor_ref 0.0624
_reflns_Friedel_coverage 0.678
_reflns_Friedel_fraction_full 1.000
_reflns_Friedel_fraction_max 0.996
_reflns_number_gt 2145
_reflns_number_total 2281
_reflns_threshold_expression 'I > 2\s(I)'
_cod_data_source_file d4cc02529f2.cif
_cod_data_source_block cxy1916
_cod_depositor_comments 'Adding full bibliography for 7133455--7133456.cif.'
_cod_database_code 7133455
_shelx_shelxl_version_number 2019/2
_shelx_space_group_comment
;
The symmetry employed for this shelxl refinement is uniquely defined
by the following loop, which should always be used as a source of
symmetry information in preference to the above space-group names.
They are only intended as comments.
;
_olex2_refinement_description
;
1. Fixed Uiso
 At 1.2 times of:
  All C(H) groups, All C(H,H) groups
 At 1.5 times of:
  All O(H) groups
2.a Ternary CH refined with riding coordinates:
 C5(H5), C6(H6)
2.b Secondary CH2 refined with riding coordinates:
 C9(H9A,H9B), C10(H10A,H10B)
2.c Aromatic/amide H refined with riding coordinates:
 C2(H2), C3(H3), C7(H7)
2.d Idealised tetrahedral OH refined as rotating group:
 O1(H1)
;
_olex2_submission_special_instructions 'No special instructions were received'

loop_
_space_group_symop_operation_xyz
'x, y, z'
'x+1/2, -y+1/2, -z'
'-x, y+1/2, -z+1/2'
'-x+1/2, -y, z+1/2'

loop_
_atom_site_label
_atom_site_type_symbol
_atom_site_fract_x
_atom_site_fract_y
_atom_site_fract_z
_atom_site_U_iso_or_equiv
_atom_site_adp_type
_atom_site_occupancy
_atom_site_site_symmetry_order
_atom_site_calc_flag
_atom_site_refinement_flags_posn
_atom_site_refinement_flags_adp
_atom_site_refinement_flags_occupancy
_atom_site_disorder_assembly
_atom_site_disorder_group
Cl1 Cl -0.02166(10) 0.57135(5) 0.19706(2) 0.02095(13) Uani 1 1 d . . . . .
F1 F 0.5316(3) 0.47524(12) 0.51482(6) 0.0237(3) Uani 1 1 d . . . . .
O1 O 0.7295(3) 0.72919(14) 0.47041(7) 0.0163(3) Uani 1 1 d . . . . .
H1 H 0.873835 0.753959 0.490177 0.025 Uiso 1 1 calc R U . . .
C1 C 0.2029(4) 0.5811(2) 0.26651(9) 0.0134(3) Uani 1 1 d . . . . .
C2 C 0.2908(4) 0.70996(19) 0.28905(10) 0.0147(4) Uani 1 1 d . . . . .
H2 H 0.226071 0.792728 0.267973 0.018 Uiso 1 1 calc R U . . .
C3 C 0.4755(4) 0.71567(18) 0.34314(9) 0.0144(4) Uani 1 1 d . . . . .
H3 H 0.539707 0.803400 0.358672 0.017 Uiso 1 1 calc R U . . .
C4 C 0.5687(3) 0.59460(19) 0.37513(9) 0.0117(3) Uani 1 1 d . . . . .
C5 C 0.7784(4) 0.60547(18) 0.43215(9) 0.0127(4) Uani 1 1 d . . . . .
H5 H 0.962383 0.613440 0.410335 0.015 Uiso 1 1 calc R U . . .
C6 C 0.7787(4) 0.4780(2) 0.47774(10) 0.0172(4) Uani 1 1 d . . . . .
H6 H 0.935320 0.482989 0.510635 0.021 Uiso 1 1 calc R U . . .
C7 C 0.2915(4) 0.45942(18) 0.29733(10) 0.0127(3) Uani 1 1 d . . . . .
H7 H 0.228367 0.372110 0.280969 0.015 Uiso 1 1 calc R U . . .
C8 C 0.4740(4) 0.46535(17) 0.35256(8) 0.0111(3) Uani 1 1 d . . . . .
C9 C 0.5548(4) 0.33153(18) 0.38792(9) 0.0134(4) Uani 1 1 d . . . . .
H9A H 0.596204 0.260744 0.352406 0.016 Uiso 1 1 calc R U . . .
H9B H 0.398381 0.297322 0.415323 0.016 Uiso 1 1 calc R U . . .
C10 C 0.8003(4) 0.3470(2) 0.43503(10) 0.0159(4) Uani 1 1 d . . . . .
H10A H 0.812165 0.265417 0.465940 0.019 Uiso 1 1 calc R U . . .
H10B H 0.968632 0.350352 0.406957 0.019 Uiso 1 1 calc R U . . .

loop_
_atom_site_aniso_label
_atom_site_aniso_U_11
_atom_site_aniso_U_22
_atom_site_aniso_U_33
_atom_site_aniso_U_23
_atom_site_aniso_U_13
_atom_site_aniso_U_12
Cl1 0.0237(2) 0.0185(2) 0.0207(2) 0.00501(17) -0.01129(19) -0.0037(2)
F1 0.0300(7) 0.0248(6) 0.0163(5) -0.0002(4) 0.0105(5) -0.0043(6)
O1 0.0122(6) 0.0193(7) 0.0175(7) -0.0082(5) -0.0010(5) -0.0011(6)
C1 0.0118(8) 0.0169(8) 0.0115(8) 0.0014(7) -0.0018(6) -0.0001(8)
C2 0.0169(9) 0.0117(8) 0.0155(9) 0.0033(7) 0.0008(7) 0.0015(7)
C3 0.0163(9) 0.0117(7) 0.0152(8) -0.0012(6) 0.0021(7) -0.0019(7)
C4 0.0101(8) 0.0146(8) 0.0104(7) -0.0009(6) 0.0017(6) -0.0003(7)
C5 0.0103(8) 0.0146(9) 0.0131(8) -0.0025(7) 0.0008(6) -0.0009(7)
C6 0.0155(9) 0.0208(9) 0.0153(9) 0.0012(8) -0.0009(7) 0.0001(8)
C7 0.0134(8) 0.0108(8) 0.0140(8) 0.0001(7) 0.0008(7) -0.0012(6)
C8 0.0099(8) 0.0125(7) 0.0108(7) 0.0007(6) 0.0030(7) 0.0021(7)
C9 0.0142(9) 0.0115(7) 0.0146(8) 0.0008(6) -0.0011(7) 0.0017(7)
C10 0.0129(9) 0.0174(9) 0.0174(9) 0.0032(7) -0.0022(7) 0.0035(7)

loop_
_atom_type_symbol
_atom_type_description
_atom_type_scat_dispersion_real
_atom_type_scat_dispersion_imag
_atom_type_scat_source
C C 0.0033 0.0016 'International Tables Vol C Tables 4.2.6.8 and 6.1.1.4'
H H 0.0000 0.0000 'International Tables Vol C Tables 4.2.6.8 and 6.1.1.4'
Cl Cl 0.1484 0.1585 'International Tables Vol C Tables 4.2.6.8 and 6.1.1.4'
F F 0.0171 0.0103 'International Tables Vol C Tables 4.2.6.8 and 6.1.1.4'
O O 0.0106 0.0060 'International Tables Vol C Tables 4.2.6.8 and 6.1.1.4'

loop_
_geom_angle_atom_site_label_1
_geom_angle_atom_site_label_2
_geom_angle_atom_site_label_3
_geom_angle
_geom_angle_site_symmetry_1
_geom_angle_site_symmetry_3
_geom_angle_publ_flag
C5 O1 H1 109.5 . . ?
C2 C1 Cl1 119.34(14) . . ?
C2 C1 C7 121.55(16) . . ?
C7 C1 Cl1 119.11(15) . . ?
C1 C2 H2 120.7 . . ?
C1 C2 C3 118.57(16) . . ?
C3 C2 H2 120.7 . . ?
C2 C3 H3 119.4 . . ?
C2 C3 C4 121.12(16) . . ?
C4 C3 H3 119.4 . . ?
C3 C4 C5 119.30(16) . . ?
C3 C4 C8 119.59(16) . . ?
C8 C4 C5 121.08(16) . . ?
O1 C5 C4 108.93(15) . . ?
O1 C5 H5 108.0 . . ?
O1 C5 C6 111.90(15) . . ?
C4 C5 H5 108.0 . . ?
C6 C5 C4 111.86(16) . . ?
C6 C5 H5 108.0 . . ?
F1 C6 C5 108.25(15) . . ?
F1 C6 H6 109.6 . . ?
F1 C6 C10 108.90(16) . . ?
C5 C6 H6 109.6 . . ?
C5 C6 C10 110.80(15) . . ?
C10 C6 H6 109.6 . . ?
C1 C7 H7 120.1 . . ?
C1 C7 C8 119.84(16) . . ?
C8 C7 H7 120.1 . . ?
C4 C8 C9 121.89(16) . . ?
C7 C8 C4 119.31(15) . . ?
C7 C8 C9 118.76(15) . . ?
C8 C9 H9A 108.9 . . ?
C8 C9 H9B 108.9 . . ?
C8 C9 C10 113.40(15) . . ?
H9A C9 H9B 107.7 . . ?
C10 C9 H9A 108.9 . . ?
C10 C9 H9B 108.9 . . ?
C6 C10 C9 110.87(16) . . ?
C6 C10 H10A 109.5 . . ?
C6 C10 H10B 109.5 . . ?
C9 C10 H10A 109.5 . . ?
C9 C10 H10B 109.5 . . ?
H10A C10 H10B 108.1 . . ?

loop_
_geom_bond_atom_site_label_1
_geom_bond_atom_site_label_2
_geom_bond_distance
_geom_bond_site_symmetry_2
_geom_bond_publ_flag
Cl1 C1 1.7434(18) . ?
F1 C6 1.410(2) . ?
O1 H1 0.8400 . ?
O1 C5 1.423(2) . ?
C1 C2 1.383(3) . ?
C1 C7 1.385(3) . ?
C2 H2 0.9500 . ?
C2 C3 1.388(3) . ?
C3 H3 0.9500 . ?
C3 C4 1.397(2) . ?
C4 C5 1.515(2) . ?
C4 C8 1.398(2) . ?
C5 H5 1.0000 . ?
C5 C6 1.512(3) . ?
C6 H6 1.0000 . ?
C6 C10 1.512(3) . ?
C7 H7 0.9500 . ?
C7 C8 1.398(2) . ?
C8 C9 1.512(2) . ?
C9 H9A 0.9900 . ?
C9 H9B 0.9900 . ?
C9 C10 1.520(2) . ?
C10 H10A 0.9900 . ?
C10 H10B 0.9900 . ?

loop_
_geom_torsion_atom_site_label_1
_geom_torsion_atom_site_label_2
_geom_torsion_atom_site_label_3
_geom_torsion_atom_site_label_4
_geom_torsion
_geom_torsion_site_symmetry_1
_geom_torsion_site_symmetry_2
_geom_torsion_site_symmetry_3
_geom_torsion_site_symmetry_4
_geom_torsion_publ_flag
Cl1 C1 C2 C3 -178.19(14) . . . . ?
Cl1 C1 C7 C8 179.27(14) . . . . ?
F1 C6 C10 C9 56.20(19) . . . . ?
O1 C5 C6 F1 54.5(2) . . . . ?
O1 C5 C6 C10 173.82(16) . . . . ?
C1 C2 C3 C4 -1.0(3) . . . . ?
C1 C7 C8 C4 -1.2(3) . . . . ?
C1 C7 C8 C9 176.50(16) . . . . ?
C2 C1 C7 C8 0.0(3) . . . . ?
C2 C3 C4 C5 177.71(17) . . . . ?
C2 C3 C4 C8 -0.2(3) . . . . ?
C3 C4 C5 O1 34.5(2) . . . . ?
C3 C4 C5 C6 158.76(16) . . . . ?
C3 C4 C8 C7 1.3(2) . . . . ?
C3 C4 C8 C9 -176.32(17) . . . . ?
C4 C5 C6 F1 -68.08(19) . . . . ?
C4 C5 C6 C10 51.3(2) . . . . ?
C4 C8 C9 C10 -15.9(2) . . . . ?
C5 C4 C8 C7 -176.60(16) . . . . ?
C5 C4 C8 C9 5.8(3) . . . . ?
C5 C6 C10 C9 -62.8(2) . . . . ?
C7 C1 C2 C3 1.1(3) . . . . ?
C7 C8 C9 C10 166.43(16) . . . . ?
C8 C4 C5 O1 -147.57(16) . . . . ?
C8 C4 C5 C6 -23.3(2) . . . . ?
C8 C9 C10 C6 43.6(2) . . . . ?
